data_2008213
loop_
_publ_author_name
'Peeters, Oswald M.'
'Jamroz, Dorota'
'Norbert M. Blaton'
'Camiel J. De Ranter'

_publ_section_title
;
 Novel selective \k-opioid ligands
;
_journal_issue 3
_journal_name_full 'Acta Crystallographica Section C'
_journal_page_first 458
_journal_page_last 461
_journal_paper_doi 10.1107/S0108270198012736
_journal_volume 55
_journal_year 1999
_chemical_formula_moiety 'C20 H29 N2 O2 1+, Cl 1-'
_chemical_formula_sum 'C20 H29 Cl N2 O2'
_chemical_formula_weight 364.90
_chemical_name_systematic
;
(-)-(2S)-2-[(dimethylaminium)methyl]-1-[(5,6,7,8-tetrahydro-5-oxo-2-naphtyl)
acetyl]piperidine chloride
;
_space_group_IT_number 19
_symmetry_cell_setting orthorhombic
_symmetry_space_group_name_Hall 'P 2ac 2ab'
_symmetry_space_group_name_H-M 'P 21 21 21'
_cell_angle_alpha 90.00
_cell_angle_beta 90.00
_cell_angle_gamma 90.00
_cell_formula_units_Z 4
_cell_length_a 7.3648(5)
_cell_length_b 8.1825(6)
_cell_length_c 32.657(2)
_cell_measurement_reflns_used 42
_cell_measurement_temperature 293
_cell_measurement_theta_max 27.70
_cell_measurement_theta_min 10.95
_cell_volume 1968.0(2)
_computing_cell_refinement XSCANS
_computing_data_collection 'XSCANS (Siemens, 1996)                  '
_computing_data_reduction XSCANS
_computing_molecular_graphics 'DIAMOND (Bergerhoff, 1996)'
_computing_publication_material 'PARST (Nardelli, 1983)'
_computing_structure_refinement 'SHELXL-93 (Sheldrick, 1993)'
_computing_structure_solution 'SIR92 (Altomare et al, 1994)'
_diffrn_measurement_device_type 'Siemens P4 four-circle diffractometer   '
_diffrn_measurement_method '\w/2\q scan                             '
_diffrn_radiation_type 'Cu K\a'
_diffrn_radiation_wavelength 1.54184
_diffrn_reflns_av_R_equivalents .0222
_diffrn_reflns_limit_h_max 8
_diffrn_reflns_limit_h_min -1
_diffrn_reflns_limit_k_max 8
_diffrn_reflns_limit_k_min -1
_diffrn_reflns_limit_l_max 39
_diffrn_reflns_limit_l_min -1
_diffrn_reflns_number 2857
_diffrn_reflns_theta_max 69.09
_diffrn_standards_decay_% none
_diffrn_standards_interval_count 100
_diffrn_standards_number 3
_exptl_absorpt_coefficient_mu 1.830
_exptl_absorpt_correction_T_max .929
_exptl_absorpt_correction_T_min .565
_exptl_absorpt_correction_type psi-scan
_exptl_absorpt_process_details 'XEMP (Siemens, 1989)'
_exptl_crystal_colour 'colourless                              '
_exptl_crystal_density_diffrn 1.232
_exptl_crystal_density_method 'not measured'
_exptl_crystal_description 'plate                                   '
_exptl_crystal_F_000 784
_exptl_crystal_size_max .44
_exptl_crystal_size_mid .17
_exptl_crystal_size_min .04
_refine_diff_density_max .22
_refine_diff_density_min -.18
_refine_ls_abs_structure_details 'Flack (1983)'
_refine_ls_abs_structure_Flack .00(2)
_refine_ls_extinction_coef .0051(5)
_refine_ls_extinction_method 'SHELXL93 (Sheldrick, 1993)'
_refine_ls_goodness_of_fit_all 1.136
_refine_ls_goodness_of_fit_ref 1.136
_refine_ls_hydrogen_treatment constr
_refine_ls_matrix_type full
_refine_ls_number_parameters 229
_refine_ls_number_reflns 2603
_refine_ls_R_factor_all .0410
_refine_ls_R_factor_gt .0375
_refine_ls_shift/su_max .001
_refine_ls_structure_factor_coef Fsqd
_refine_ls_weighting_details
;
w = 1/[\s^2^(Fo^2^)+(0.0656P)^2^+ 0.3139P]  where P=(Fo^2^+2Fc^2^)/3
;
_refine_ls_weighting_scheme calc
_refine_ls_wR_factor_all .1208
_refine_ls_wR_factor_ref .1208
_reflns_number_gt 2418
_reflns_number_total 2603
_reflns_threshold_expression F^2^>2.0\s(F^2^)
_cod_data_source_file bm1280.cif
_cod_data_source_block 1
_cod_depositor_comments
;
The following automatic conversions were performed:
'_symmetry_cell_setting' value 'Orthorhombic' changed to 'orthorhombic'
according to '/home/saulius/struct/CIF-dictionaries/cif_core.dic'
dictionary named 'cif_core.dic' version 2.4.1 from 2010-06-29.

Automatic conversion script
Id: cif_fix_enum 1527 2010-12-29 10:47:43Z saulius 
;
_cod_original_formula_sum 'C20 H29 Cl1 N2 O2 '
_cod_database_code 2008213

loop_
_symmetry_equiv_pos_as_xyz
X,Y,Z
1/2-X,-Y,1/2+Z
1/2+X,1/2-Y,-Z
-X,1/2+Y,1/2-Z

loop_
_atom_site_label
_atom_site_fract_x
_atom_site_fract_y
_atom_site_fract_z
_atom_site_U_iso_or_equiv
_atom_site_adp_type
_atom_site_calc_flag
_atom_site_calc_attached_atom
_atom_site_refinement_flags
_atom_site_type_symbol
Cl .67270(10) .55850(10) .72439(2) .0659(3) aniso . . . Cl
C1 .7285(4) .9589(3) .54302(9) .0514(8) aniso . . . C
C2 .6830(4) .8159(3) .52223(8) .0475(7) aniso . . . C
C3 .6576(4) .6733(3) .54456(8) .0490(7) aniso . . . C
C4 .6773(4) .6698(4) .58685(8) .0522(8) aniso . . . C
C5 .7307(5) .8105(4) .60692(9) .0620(10) aniso . . . C
C6 .7566(5) .9530(4) .58542(9) .0618(9) aniso . . . C
C7 .6307(4) .5175(4) .61074(9) .0562(9) aniso . . . C
C8 .4336(4) .5270(3) .62573(8) .0485(8) aniso . . . C
O9 .3454(3) .6528(3) .62120(7) .0645(8) aniso . . . O
N10 .3615(3) .3930(3) .64412(7) .0476(6) aniso . . . N
C11 .4567(4) .2395(4) .65180(10) .0600(10) aniso . . . C
C12 .3570(5) .0951(4) .63370(10) .0700(10) aniso . . . C
C13 .1633(5) .0881(4) .65000(10) .0640(10) aniso . . . C
C14 .0672(4) .2502(4) .64222(9) .0544(9) aniso . . . C
C15 .1725(4) .3979(3) .65840(7) .0455(7) aniso . . . C
C16 .1582(4) .4027(3) .70514(8) .0490(8) aniso . . . C
N17 .2529(3) .5440(3) .72464(7) .0550(7) aniso . . . N
C18 .1805(6) .7053(4) .71090(10) .0720(10) aniso . . . C
C19 .2378(6) .5276(6) .76996(9) .0840(10) aniso . . . C
C20 .7432(5) 1.1175(4) .52170(10) .0642(9) aniso . . . C
C21 .7250(5) 1.1155(4) .47560(10) .0680(10) aniso . . . C
C22 .5978(5) .9827(4) .46090(10) .0690(10) aniso . . . C
C23 .6579(5) .8160(4) .47629(8) .0561(9) aniso . . . C
O24 .7706(6) 1.2433(3) .53990(10) .1050(10) aniso . . . O
H3 .6267(4) .5777(3) .53084(8) .061 iso calc C3 R H
H5 .7491(5) .8088(4) .63509(9) .077 iso calc C5 R H
H6 .7934(5) 1.0468(4) .59920(9) .077 iso calc C6 R H
H7A .7118(4) .5071(4) .63400(9) .070 iso calc C7 R H
H7B .6462(4) .4220(4) .59348(9) .070 iso calc C7 R H
H11A .4692(4) .2238(4) .68120(10) .075 iso calc C11 R H
H11B .5776(4) .2454(4) .64020(10) .075 iso calc C11 R H
H12A .4203(5) -.0051(4) .64060(10) .087 iso calc C12 R H
H12B .3547(5) .1049(4) .60410(10) .087 iso calc C12 R H
H13A .1654(5) .0656(4) .67920(10) .080 iso calc C13 R H
H13B .0977(5) .0004(4) .63660(10) .080 iso calc C13 R H
H14A -.0513(4) .2474(4) .65516(9) .068 iso calc C14 R H
H14B .0487(4) .2632(4) .61299(9) .068 iso calc C14 R H
H15 .1157(4) .4970(3) .64748(7) .057 iso calc C15 R H
H16A .0308(4) .4064(3) .71265(8) .061 iso calc C16 R H
H16B .2085(4) .3023(3) .71611(8) .061 iso calc C16 R H
H17 .3726(3) .5389(3) .71779(7) .069 iso calc N17 R H
H18A .235(3) .7909(4) .7268(5) .090 iso calc C18 R H
H18B .0512(7) .7080(10) .7146(7) .090 iso calc C18 R H
H18C .209(3) .7210(10) .6825(2) .090 iso calc C18 R H
H19A .300(3) .617(2) .78290(9) .105 iso calc C19 R H
H19B .291(3) .426(2) .77840(10) .105 iso calc C19 R H
H19C .1121(6) .529(3) .77770(10) .105 iso calc C19 R H
H21A .8438(5) 1.0988(4) .46340(10) .085 iso calc C21 R H
H21B .6800(5) 1.2207(4) .46640(10) .085 iso calc C21 R H
H22A .5950(5) .9822(4) .43120(10) .086 iso calc C22 R H
H22B .4760(5) 1.0052(4) .47070(10) .086 iso calc C22 R H
H23A .5677(5) .7350(4) .46885(8) .070 iso calc C23 R H
H23B .7715(5) .7862(4) .46321(8) .070 iso calc C23 R H

loop_
_atom_site_aniso_label
_atom_site_aniso_U_11
_atom_site_aniso_U_22
_atom_site_aniso_U_33
_atom_site_aniso_U_12
_atom_site_aniso_U_13
_atom_site_aniso_U_23
Cl .0523(4) .0709(5) .0746(4) -.0021(4) -.0040(3) .0003(4)
C1 .0460(10) .0440(10) .0640(10) -.0040(10) .0110(10) -.0050(10)
C2 .0420(10) .0460(10) .0550(10) -.0020(10) .0080(10) -.0040(10)
C3 .0470(10) .0430(10) .0570(10) -.0040(10) .0070(10) -.0060(10)
C4 .0480(10) .053(2) .0550(10) -.0010(10) .0080(10) .0000(10)
C5 .064(2) .068(2) .0540(10) -.008(2) .0050(10) -.0070(10)
C6 .065(2) .056(2) .064(2) -.012(2) .0070(10) -.0160(10)
C7 .054(2) .053(2) .0620(10) .0050(10) .0080(10) .0080(10)
C8 .0520(10) .0440(10) .0500(10) .0000(10) .0030(10) .0050(10)
O9 .0580(10) .0500(10) .0860(10) .0060(10) .0150(10) .0180(10)
N10 .0450(10) .0410(10) .0570(10) .0040(10) .0010(9) .0065(9)
C11 .054(2) .050(2) .077(2) .011(2) .0050(10) .0130(10)
C12 .075(2) .047(2) .088(2) .009(2) .011(2) .000(2)
C13 .071(2) .046(2) .074(2) -.006(2) -.002(2) -.0020(10)
C14 .055(2) .052(2) .0560(10) -.007(2) -.0070(10) .0030(10)
C15 .0450(10) .0420(10) .0500(10) .0020(10) -.0010(10) .0060(10)
C16 .0510(10) .0430(10) .0520(10) -.0010(10) .0000(10) -.0010(10)
N17 .0500(10) .0580(10) .0570(10) -.0080(10) .0080(10) -.0100(10)
C18 .083(2) .046(2) .088(2) .001(2) .014(2) -.014(2)
C19 .093(2) .104(3) .054(2) -.023(3) .006(2) -.019(2)
C20 .057(2) .048(2) .087(2) -.007(2) .013(2) -.001(2)
C21 .069(2) .053(2) .082(2) .000(2) .008(2) .010(2)
C22 .069(2) .067(2) .069(2) -.003(2) -.003(2) .010(2)
C23 .056(2) .058(2) .0540(10) -.007(2) .0040(10) -.0010(10)
O24 .156(3) .0490(10) .110(2) -.026(2) .017(2) -.0150(10)

loop_
_atom_type_symbol
_atom_type_scat_dispersion_real
_atom_type_scat_dispersion_imag
_atom_type_scat_source
C .0181 .0091 'International Tables for X-ray Crystallography (Vol. IV) Tab.2.2B and 2.3.1'
H .0000 .0000 'International Tables for X-ray Crystallography (Vol. IV) Tab.2.2B and 2.3.1'
N .0311 .0180 'International Tables for X-ray Crystallography (Vol. IV) Tab.2.2B and 2.3.1'
O .0492 .0322 'International Tables for X-ray Crystallography (Vol. IV) Tab.2.2B and 2.3.1'
Cl .3639 .7018 'International Tables for X-ray Crystallography (Vol. IV) Tab.2.2B and 2.3.1'

loop_
_geom_angle_atom_site_label_1
_geom_angle_atom_site_label_2
_geom_angle_atom_site_label_3
_geom_angle
_geom_angle_publ_flag
C2 C1 C6 119.2(3) no
C2 C1 C20 121.7(3) no
C6 C1 C20 119.1(3) no
C1 C2 C3 118.8(3) no
C1 C2 C23 120.8(2) no
C3 C2 C23 120.4(2) no
C2 C3 C4 121.7(2) no
C2 C3 H3 119.1 no
C4 C3 H3 119.2 no
C3 C4 C5 118.9(3) no
C3 C4 C7 120.5(2) no
C5 C4 C7 120.5(3) no
C4 C5 C6 120.3(3) no
C4 C5 H5 119.9 no
C6 C5 H5 119.9 no
C1 C6 C5 120.9(3) no
C1 C6 H6 119.6 no
C5 C6 H6 119.6 no
C4 C7 C8 109.8(2) no
C4 C7 H7A 109.7 no
C4 C7 H7B 109.7 no
C8 C7 H7A 109.7 no
C8 C7 H7B 109.7 no
H7A C7 H7B 108.2 no
C7 C8 O9 120.4(3) no
C7 C8 N10 118.1(2) no
O9 C8 N10 121.6(3) no
C8 N10 C11 125.6(2) no
C8 N10 C15 119.3(2) no
C11 N10 C15 115.1(2) no
N10 C11 C12 111.8(2) no
N10 C11 H11A 109.3 no
N10 C11 H11B 109.3 no
C12 C11 H11A 109.3 no
C12 C11 H11B 109.3 no
H11A C11 H11B 107.9 no
C11 C12 C13 110.3(3) no
C11 C12 H12A 109.6 no
C11 C12 H12B 109.6 no
C13 C12 H12A 109.6 no
C13 C12 H12B 109.6 no
H12A C12 H12B 108.1 no
C12 C13 C14 110.1(3) no
C12 C13 H13A 109.6 no
C12 C13 H13B 109.7 no
C14 C13 H13A 109.6 no
C14 C13 H13B 109.7 no
H13A C13 H13B 108.2 no
C13 C14 C15 113.2(2) no
C13 C14 H14A 108.9 no
C13 C14 H14B 108.9 no
C15 C14 H14A 108.9 no
C15 C14 H14B 108.9 no
H14A C14 H14B 107.8 no
N10 C15 C14 110.5(2) no
N10 C15 C16 112.5(2) no
N10 C15 H15 108.2 no
C14 C15 C16 109.3(2) no
C14 C15 H15 108.2 no
C16 C15 H15 108.2 no
C15 C16 N17 114.4(2) no
C15 C16 H16A 108.7 no
C15 C16 H16B 108.7 no
N17 C16 H16A 108.7 no
N17 C16 H16B 108.7 no
H16A C16 H16B 107.6 no
C16 N17 C18 112.9(2) no
C16 N17 C19 108.6(2) no
C16 N17 H17 108.2 no
C18 N17 C19 110.5(3) no
C18 N17 H17 108.2 no
C19 N17 H17 108.2 no
N17 C18 H18A 109.5 no
N17 C18 H18B 109.5 no
N17 C18 H18C 109.5 no
H18A C18 H18B 109.5 no
H18A C18 H18C 109.5 no
H18B C18 H18C 109.5 no
N17 C19 H19A 109.5 no
N17 C19 H19B 109.5 no
N17 C19 H19C 109.5 no
H19A C19 H19B 109.5 no
H19A C19 H19C 109.5 no
H19B C19 H19C 109.5 no
C1 C20 C21 117.0(3) no
C1 C20 O24 122.0(3) no
C21 C20 O24 121.0(3) no
C20 C21 C22 112.2(3) no
C20 C21 H21A 109.2 no
C20 C21 H21B 109.2 no
C22 C21 H21A 109.2 no
C22 C21 H21B 109.2 no
H21A C21 H21B 107.9 no
C21 C22 C23 111.1(3) no
C21 C22 H22A 109.4 no
C21 C22 H22B 109.4 no
C23 C22 H22A 109.4 no
C23 C22 H22B 109.4 no
H22A C22 H22B 108.0 no
C2 C23 C22 111.3(2) no
C2 C23 H23A 109.4 no
C2 C23 H23B 109.4 no
C22 C23 H23A 109.3 no
C22 C23 H23B 109.4 no
H23A C23 H23B 108.0 no

loop_
_geom_bond_atom_site_label_1
_geom_bond_atom_site_label_2
_geom_bond_distance
_geom_bond_publ_flag
C1 C2 1.394(4) no
C1 C6 1.401(4) no
C1 C20 1.477(4) no
C2 C3 1.388(4) no
C2 C23 1.512(4) no
C3 C4 1.389(4) no
C3 H3 .930 no
C4 C5 1.382(4) no
C4 C7 1.510(4) no
C5 C6 1.374(5) no
C5 H5 .930 no
C6 H6 .930 no
C7 C8 1.534(4) no
C7 H7A .970 no
C7 H7B .970 no
C8 O9 1.226(4) no
C8 N10 1.358(4) no
N10 C11 1.461(4) no
N10 C15 1.468(4) no
C11 C12 1.512(5) no
C11 H11A .970 no
C11 H11B .970 no
C12 C13 1.524(5) no
C12 H12A .970 no
C12 H12B .970 no
C13 C14 1.525(4) no
C13 H13A .970 no
C13 H13B .970 no
C14 C15 1.530(4) no
C14 H14A .970 no
C14 H14B .970 no
C15 C16 1.531(4) no
C15 H15 .980 no
C16 N17 1.493(4) no
C16 H16A .970 no
C16 H16B .970 no
N17 C18 1.493(4) no
N17 C19 1.490(4) no
N17 H17 .910 no
C18 H18A .960 no
C18 H18B .960 no
C18 H18C .960 no
C19 H19A .960 no
C19 H19B .960 no
C19 H19C .960 no
C20 C21 1.512(5) no
C20 O24 1.206(4) no
C21 C22 1.512(5) no
C21 H21A .970 no
C21 H21B .970 no
C22 C23 1.519(5) no
C22 H22A .970 no
C22 H22B .970 no
C23 H23A .970 no
C23 H23B .970 no

loop_
_geom_torsion_atom_site_label_1
_geom_torsion_atom_site_label_2
_geom_torsion_atom_site_label_3
_geom_torsion_atom_site_label_4
_geom_torsion
_geom_torsion_publ_flag
C6 C1 C2 C3 3.3(4) no
C6 C1 C2 C23 -177.9(3) no
C20 C1 C2 C3 -175.1(3) no
C20 C1 C2 C23 3.7(4) no
C2 C1 C6 C5 -3.5(5) no
C2 C1 C6 H6 176.5 no
C20 C1 C6 C5 175.0(3) no
C20 C1 C6 H6 -5.0 no
C2 C1 C20 C21 -5.8(4) no
C2 C1 C20 O24 174.9(3) no
C6 C1 C20 C21 175.7(3) no
C6 C1 C20 O24 -3.5(5) no
C1 C2 C3 C4 -.3(4) no
C1 C2 C3 H3 179.7 no
C23 C2 C3 C4 -179.1(3) no
C23 C2 C3 H3 .9 no
C1 C2 C23 C22 -27.5(4) no
C1 C2 C23 H23A -148.5 no
C1 C2 C23 H23B 93.4 no
C3 C2 C23 C22 151.2(3) no
C3 C2 C23 H23A 30.3 no
C3 C2 C23 H23B -87.8 no
C2 C3 C4 C5 -2.7(4) no
C2 C3 C4 C7 173.9(3) no
H3 C3 C4 C5 177.3 no
H3 C3 C4 C7 -6.1 no
C3 C4 C5 C6 2.6(5) no
C3 C4 C5 H5 -177.4 no
C7 C4 C5 C6 -174.0(3) no
C7 C4 C5 H5 6.0 no
C3 C4 C7 C8 -93.3(3) yes
C3 C4 C7 H7A 146.1 no
C3 C4 C7 H7B 27.4 no
C5 C4 C7 C8 83.2(3) no
C5 C4 C7 H7A -37.4 no
C5 C4 C7 H7B -156.1 no
C4 C5 C6 C1 .5(5) no
C4 C5 C6 H6 -179.5 no
H5 C5 C6 C1 -179.5 no
H5 C5 C6 H6 .5 no
C4 C7 C8 O9 -7.1(4) no
C4 C7 C8 N10 173.1(2) yes
H7A C7 C8 O9 113.5 no
H7A C7 C8 N10 -66.2 no
H7B C7 C8 O9 -127.8 no
H7B C7 C8 N10 52.5 no
C7 C8 N10 C11 1.4(4) no
C7 C8 N10 C15 -179.4(2) no
O9 C8 N10 C11 -178.3(3) no
O9 C8 N10 C15 .9(4) yes
C8 N10 C11 C12 -124.8(3) no
C8 N10 C11 H11A 114.1 no
C8 N10 C11 H11B -3.8 no
C15 N10 C11 C12 55.9(3) no
C15 N10 C11 H11A -65.1 no
C15 N10 C11 H11B 177.0 no
C8 N10 C15 C14 128.8(3) no
C8 N10 C15 C16 -108.8(3) no
C8 N10 C15 H15 10.6 no
C11 N10 C15 C14 -51.9(3) no
C11 N10 C15 C16 70.5(3) no
C11 N10 C15 H15 -170.1 no
N10 C11 C12 C13 -56.2(3) no
N10 C11 C12 H12A -176.9 no
N10 C11 C12 H12B 64.6 no
H11A C11 C12 C13 64.9 no
H11A C11 C12 H12A -55.8 no
H11A C11 C12 H12B -174.4 no
H11B C11 C12 C13 -177.2 no
H11B C11 C12 H12A 62.0 no
H11B C11 C12 H12B -56.5 no
C11 C12 C13 C14 54.8(3) no
C11 C12 C13 H13A -65.9 no
C11 C12 C13 H13B 175.5 no
H12A C12 C13 C14 175.6 no
H12A C12 C13 H13A 54.9 no
H12A C12 C13 H13B -63.7 no
H12B C12 C13 C14 -65.9 no
H12B C12 C13 H13A 173.4 no
H12B C12 C13 H13B 54.8 no
C12 C13 C14 C15 -53.1(3) no
C12 C13 C14 H14A -174.4 no
C12 C13 C14 H14B 68.3 no
H13A C13 C14 C15 67.6 no
H13A C13 C14 H14A -53.7 no
H13A C13 C14 H14B -171.0 no
H13B C13 C14 C15 -173.8 no
H13B C13 C14 H14A 64.9 no
H13B C13 C14 H14B -52.4 no
C13 C14 C15 N10 50.5(3) no
C13 C14 C15 C16 -73.8(3) yes
C13 C14 C15 H15 168.6 no
H14A C14 C15 N10 171.8 no
H14A C14 C15 C16 47.5 no
H14A C14 C15 H15 -70.0 no
H14B C14 C15 N10 -70.9 no
H14B C14 C15 C16 164.8 no
H14B C14 C15 H15 47.3 no
N10 C15 C16 N17 58.1(3) yes
N10 C15 C16 H16A 179.7 no
N10 C15 C16 H16B -63.5 no
C14 C15 C16 N17 -178.9(2) no
C14 C15 C16 H16A -57.3 no
C14 C15 C16 H16B 59.5 no
H15 C15 C16 N17 -61.3 no
H15 C15 C16 H16A 60.3 no
H15 C15 C16 H16B 177.1 no
C15 C16 N17 C18 60.5(3) no
C15 C16 N17 C19 -176.5(3) no
C15 C16 N17 H17 -59.3 yes
H16A C16 N17 C18 -61.1 no
H16A C16 N17 C19 61.9 no
H16A C16 N17 H17 179.2 no
H16B C16 N17 C18 -177.9 no
H16B C16 N17 C19 -54.9 no
H16B C16 N17 H17 62.4 no
C16 N17 C18 H18A 172.7 no
C16 N17 C18 H18B 52.7 no
C16 N17 C18 H18C -67.3 no
C19 N17 C18 H18A 50.8 no
C19 N17 C18 H18B -69.2 no
C19 N17 C18 H18C 170.8 no
H17 N17 C18 H18A -67.5 no
H17 N17 C18 H18B 172.5 no
H17 N17 C18 H18C 52.5 no
C16 N17 C19 H19A 179.0 no
C16 N17 C19 H19B 59.0 no
C16 N17 C19 H19C -61.0 no
C18 N17 C19 H19A -56.6 no
C18 N17 C19 H19B -176.6 no
C18 N17 C19 H19C 63.4 no
H17 N17 C19 H19A 61.7 no
H17 N17 C19 H19B -58.3 no
H17 N17 C19 H19C -178.3 no
C1 C20 C21 C22 32.1(4) no
C1 C20 C21 H21A -89.1 no
C1 C20 C21 H21B 153.2 no
O24 C20 C21 C22 -148.7(3) no
O24 C20 C21 H21A 90.1 no
O24 C20 C21 H21B -27.6 no
C20 C21 C22 C23 -56.2(4) no
C20 C21 C22 H22A -177.1 no
C20 C21 C22 H22B 64.8 no
H21A C21 C22 C23 65.0 no
H21A C21 C22 H22A -56.0 no
H21A C21 C22 H22B -174.1 no
H21B C21 C22 C23 -177.3 no
H21B C21 C22 H22A 61.8 no
H21B C21 C22 H22B -56.4 no
C21 C22 C23 C2 53.3(3) no
C21 C22 C23 H23A 174.2 no
C21 C22 C23 H23B -67.7 no
H22A C22 C23 C2 174.2 no
H22A C22 C23 H23A -64.8 no
H22A C22 C23 H23B 53.2 no
H22B C22 C23 C2 -67.7 no
H22B C22 C23 H23A 53.3 no
H22B C22 C23 H23B 171.4 no
